data_2020690
loop_
_publ_author_name
'Ardan, Bohdan'
'Kinzhybalo, Vasyl'
'Slyvka, Yurii'
'Shyyka, Olga'
'Luk`yanov, Mykhaylo'
'Lis, Tadeusz'
'Mys`kiv, Marian'

_publ_section_title
;
 Ligand-forced dimerization of copper(I)--olefin complexes bearing a
 1,3,4-thiadiazole core
;
_journal_issue 1
_journal_name_full 'Acta Crystallographica Section C'
_journal_page_first 36
_journal_page_last 46
_journal_paper_doi 10.1107/S2053229616018751
_journal_volume 73
_journal_year 2017
_chemical_formula_iupac '[Cu2 (N O3)2 (C6 H9 N3 S)2]'
_chemical_formula_moiety 'C12 H18 Cu2 N8 O6 S2'
_chemical_formula_sum 'C12 H18 Cu2 N8 O6 S2'
_chemical_formula_weight 561.54
_chemical_name_systematic Bis[\m-5-methyl-<i>N</i>-(prop-2-en-1-yl)-1,3,4-thiadiazol-2-amine]bis[nitratocopper(I)]
_space_group_crystal_system triclinic
_space_group_IT_number 2
_space_group_name_Hall '-P 1'
_space_group_name_H-M_alt 'P -1'
_symmetry_space_group_name_Hall '-P 1'
_symmetry_space_group_name_H-M 'P -1'
_atom_sites_solution_hydrogens mixed
_audit_creation_method
;
Olex2 1.2
(compiled 2015.01.26 svn.r3150 for OlexSys, GUI svn.r4998)
;
_cell_angle_alpha 105.42(3)
_cell_angle_beta 98.15(3)
_cell_angle_gamma 112.43(3)
_cell_formula_units_Z 1
_cell_length_a 7.235(3)
_cell_length_b 7.548(3)
_cell_length_c 10.297(4)
_cell_measurement_reflns_used 3143
_cell_measurement_temperature 100(2)
_cell_measurement_theta_max 38.4994
_cell_measurement_theta_min 3.1006
_cell_volume 482.0(4)
_computing_cell_refinement
;
CrysAlis PRO (Rigaku OD, 2015)
;
_computing_data_collection
;
CrysAlis PRO (Rigaku OD, 2015)
;
_computing_data_reduction
;
CrysAlis PRO (Rigaku OD, 2015)
;
_computing_molecular_graphics
;
OLEX2 (Dolomanov <i>et al.</i>,  2009)
;
_computing_publication_material
;
OLEX2 (Dolomanov <i>et al.</i>,  2009)
;
_computing_structure_refinement
;
SHELXL2014 (Sheldrick, 2015b)
;
_computing_structure_solution
;
SHELXT (Sheldrick, 2015a)
;
_diffrn_ambient_temperature 100(2)
_diffrn_detector_area_resol_mean 8.1956
_diffrn_measured_fraction_theta_full 0.998
_diffrn_measured_fraction_theta_max 0.807
_diffrn_measurement_device 'four-circle diffractometer'
_diffrn_measurement_device_type 'Rigaku Xcalibur Onyx'
_diffrn_measurement_method '\w and \f scans'
_diffrn_radiation_monochromator graphite
_diffrn_radiation_type MoK\a
_diffrn_radiation_wavelength 0.71073
_diffrn_reflns_av_R_equivalents 0.020
_diffrn_reflns_limit_h_max 12
_diffrn_reflns_limit_h_min -7
_diffrn_reflns_limit_k_max 12
_diffrn_reflns_limit_k_min -13
_diffrn_reflns_limit_l_max 14
_diffrn_reflns_limit_l_min -14
_diffrn_reflns_number 8459
_diffrn_reflns_theta_full 26.000
_diffrn_reflns_theta_max 38.502
_diffrn_reflns_theta_min 3.101
_exptl_absorpt_coefficient_mu 2.474
_exptl_absorpt_correction_T_max 0.768
_exptl_absorpt_correction_T_min 0.542
_exptl_absorpt_correction_type analytical
_exptl_absorpt_process_details
;
[CrysAlis PRO (Rigaku OD, 2015), based on expressions
derived by Clark & Reid (1995)]
;
_exptl_crystal_colour 'clear colourless'
_exptl_crystal_density_diffrn 1.934
_exptl_crystal_description block
_exptl_crystal_F_000 284
_exptl_crystal_size_max 0.431
_exptl_crystal_size_mid 0.206
_exptl_crystal_size_min 0.136
_refine_diff_density_max 0.881
_refine_diff_density_min -1.032
_refine_ls_extinction_method none
_refine_ls_goodness_of_fit_ref 1.056
_refine_ls_hydrogen_treatment mixed
_refine_ls_matrix_type full
_refine_ls_number_parameters 141
_refine_ls_number_reflns 8459
_refine_ls_number_restraints 0
_refine_ls_restrained_S_all 1.056
_refine_ls_R_factor_all 0.0466
_refine_ls_R_factor_gt 0.0343
_refine_ls_shift/su_max 0.000
_refine_ls_shift/su_mean 0.000
_refine_ls_structure_factor_coef Fsqd
_refine_ls_weighting_details 'w=1/[\s^2^(Fo^2^)+(0.0610P)^2^] where P=(Fo^2^+2Fc^2^)/3'
_refine_ls_weighting_scheme calc
_refine_ls_wR_factor_gt 0.0903
_refine_ls_wR_factor_ref 0.0956
_reflns_number_gt 6900
_reflns_number_total 8459
_reflns_threshold_expression 'I > 2\s(I)'
_cod_data_source_file fn3225sup1.cif
_cod_data_source_block 1
_cod_depositor_comments 'Adding full bibliography for 2020689--2020694.cif.'
_cod_database_code 2020690
_cod_database_fobs_code 2020690
_shelx_space_group_comment
;
The symmetry employed for this shelxl refinement is uniquely defined
by the following loop, which should always be used as a source of
symmetry information in preference to the above space-group names.
They are only intended as comments.
;

loop_
_space_group_symop_operation_xyz
'x, y, z'
'-x, -y, -z'

loop_
_atom_site_type_symbol
_atom_site_label
_atom_site_fract_x
_atom_site_fract_y
_atom_site_fract_z
_atom_site_U_iso_or_equiv
_atom_site_adp_type
_atom_site_calc_flag
_atom_site_occupancy
Cu Cu1 0.57775(3) 0.57834(3) 0.68133(2) 0.01261(7) Uani d 1
S S1 0.18975(7) -0.09982(7) 0.47322(5) 0.01402(10) Uani d 1
O O1 0.2950(3) 0.6861(3) 0.6800(2) 0.0308(4) Uani d 1
O O2 0.2567(3) 0.8531(3) 0.8713(2) 0.0348(4) Uani d 1
O O3 0.1088(3) 0.5240(3) 0.7949(2) 0.0312(4) Uani d 1
N N1 0.2182(3) 0.6865(3) 0.7824(2) 0.0193(4) Uani d 1
N N2 0.4533(3) 0.1392(3) 0.72781(19) 0.0161(3) Uani d 1
H H2 0.411(4) 0.037(4) 0.746(3) 0.019 Uiso d 1
N N3 0.4220(2) 0.2864(2) 0.55566(17) 0.0122(3) Uani d 1
N N4 0.3167(2) 0.2273(2) 0.41582(17) 0.0123(3) Uani d 1
C C2 0.3733(3) 0.1302(3) 0.6002(2) 0.0127(3) Uani d 1
C C5 0.1895(3) 0.0338(3) 0.3607(2) 0.0134(3) Uani d 1
C C6 0.0538(3) -0.0697(3) 0.2141(2) 0.0177(4) Uani d 1
H H6A 0.1375 -0.0900 0.1497 0.027 Uiso calc 1
H H6B -0.0103 0.0155 0.1914 0.027 Uiso calc 1
H H6C -0.0551 -0.2026 0.2048 0.027 Uiso calc 1
C C7 0.6182(3) 0.3254(3) 0.8338(2) 0.0161(4) Uani d 1
H H7A 0.7481 0.3591 0.8043 0.019 Uiso calc 1
H H7B 0.6431 0.3010 0.9231 0.019 Uiso calc 1
C C8 0.5662(3) 0.5039(3) 0.8573(2) 0.0150(4) Uani d 1
H H8 0.4246 0.4786 0.8447 0.018 Uiso calc 1
C C9 0.7131(3) 0.7002(3) 0.8957(2) 0.0177(4) Uani d 1
H H9A 0.8556 0.7289 0.9089 0.021 Uiso calc 1
H H9B 0.6733 0.8086 0.9095 0.021 Uiso calc 1

loop_
_atom_site_aniso_label
_atom_site_aniso_U_11
_atom_site_aniso_U_22
_atom_site_aniso_U_33
_atom_site_aniso_U_12
_atom_site_aniso_U_13
_atom_site_aniso_U_23
Cu1 0.01666(12) 0.00964(10) 0.00970(11) 0.00374(9) 0.00286(9) 0.00403(8)
S1 0.0159(2) 0.00918(18) 0.0168(2) 0.00455(16) 0.00471(18) 0.00559(17)
O1 0.0361(10) 0.0419(10) 0.0367(10) 0.0264(9) 0.0210(8) 0.0279(9)
O2 0.0434(11) 0.0194(8) 0.0398(11) 0.0152(7) 0.0100(9) 0.0064(8)
O3 0.0275(9) 0.0200(7) 0.0523(12) 0.0074(7) 0.0187(8) 0.0224(8)
N1 0.0164(8) 0.0178(8) 0.0296(10) 0.0088(7) 0.0069(7) 0.0148(8)
N2 0.0208(8) 0.0123(7) 0.0162(8) 0.0057(6) 0.0053(6) 0.0087(7)
N3 0.0162(7) 0.0104(6) 0.0098(7) 0.0051(6) 0.0036(6) 0.0045(6)
N4 0.0151(7) 0.0098(6) 0.0109(7) 0.0042(5) 0.0039(6) 0.0036(6)
C2 0.0136(8) 0.0102(7) 0.0153(9) 0.0050(6) 0.0054(7) 0.0055(7)
C5 0.0152(8) 0.0103(7) 0.0153(9) 0.0057(7) 0.0049(7) 0.0050(7)
C6 0.0184(9) 0.0112(7) 0.0168(9) 0.0028(7) -0.0007(7) 0.0029(7)
C7 0.0198(9) 0.0165(8) 0.0134(9) 0.0082(7) 0.0034(7) 0.0074(7)
C8 0.0195(9) 0.0174(8) 0.0099(8) 0.0083(7) 0.0042(7) 0.0070(7)
C9 0.0238(10) 0.0164(8) 0.0098(8) 0.0070(7) 0.0009(7) 0.0048(7)

loop_
_atom_type_symbol
_atom_type_description
_atom_type_scat_dispersion_real
_atom_type_scat_dispersion_imag
_atom_type_scat_source
C C 0.0033 0.0016 'International Tables Vol C Tables 4.2.6.8 and 6.1.1.4'
H H 0.0000 0.0000 'International Tables Vol C Tables 4.2.6.8 and 6.1.1.4'
Cu Cu 0.3201 1.2651 'International Tables Vol C Tables 4.2.6.8 and 6.1.1.4'
N N 0.0061 0.0033 'International Tables Vol C Tables 4.2.6.8 and 6.1.1.4'
O O 0.0106 0.0060 'International Tables Vol C Tables 4.2.6.8 and 6.1.1.4'
S S 0.1246 0.1234 'International Tables Vol C Tables 4.2.6.8 and 6.1.1.4'

loop_
_exptl_crystal_face_index_h
_exptl_crystal_face_index_k
_exptl_crystal_face_index_l
_exptl_crystal_face_perp_dist
1 0 13 0.0830
2 3 -14 0.1199
-2 -9 8 0.0806
-6 -2 13 0.1466
-1 10 0 0.0583
-1 0 -13 0.1039
7 2 -12 0.1990
2 -8 -4 0.0768
-1 5 -14 0.1192
1 -5 14 0.0867
4 7 -6 0.1363
-1 10 -6 0.0769
9 -8 0 0.1648
0 -9 1 0.0664
-8 1 -5 0.1786
-10 1 3 0.1970
8 -1 4 0.1518

loop_
_geom_angle_atom_site_label_1
_geom_angle_atom_site_label_2
_geom_angle_atom_site_label_3
_geom_angle_site_symmetry_1
_geom_angle_site_symmetry_3
_geom_angle
N3 Cu1 C8 . . 92.55(8)
N3 Cu1 C9 . . 129.43(8)
N4 Cu1 N3 2_666 . 114.48(7)
N4 Cu1 C8 2_666 . 152.33(8)
N4 Cu1 C9 2_666 . 113.75(9)
C8 Cu1 C9 . . 38.62(8)
C5 S1 C2 . . 87.58(10)
O2 N1 O1 . . 118.97(19)
O3 N1 O1 . . 120.4(2)
O3 N1 O2 . . 120.6(2)
C2 N2 H2 . . 118.5(18)
C2 N2 C7 . . 122.94(18)
C7 N2 H2 . . 118.6(18)
N4 N3 Cu1 . . 122.79(13)
C2 N3 Cu1 . . 123.96(14)
C2 N3 N4 . . 112.03(15)
N3 N4 Cu1 . 2_666 117.17(12)
C5 N4 Cu1 . 2_666 127.96(15)
C5 N4 N3 . . 113.16(17)
N2 C2 S1 . . 121.22(15)
N3 C2 S1 . . 113.25(15)
N3 C2 N2 . . 125.52(18)
N4 C5 S1 . . 113.95(16)
N4 C5 C6 . . 124.60(19)
C6 C5 S1 . . 121.45(14)
C5 C6 H6A . . 109.5
C5 C6 H6B . . 109.5
C5 C6 H6C . . 109.5
H6A C6 H6B . . 109.5
H6A C6 H6C . . 109.5
H6B C6 H6C . . 109.5
N2 C7 H7A . . 109.1
N2 C7 H7B . . 109.1
N2 C7 C8 . . 112.34(17)
H7A C7 H7B . . 107.9
C8 C7 H7A . . 109.1
C8 C7 H7B . . 109.1
Cu1 C8 H8 . . 92.0
C7 C8 Cu1 . . 105.91(14)
C7 C8 H8 . . 118.6
C9 C8 Cu1 . . 72.10(13)
C9 C8 C7 . . 122.76(19)
C9 C8 H8 . . 118.6
Cu1 C9 H9A . . 106.6
Cu1 C9 H9B . . 93.9
C8 C9 Cu1 . . 69.28(13)
C8 C9 H9A . . 120.0
C8 C9 H9B . . 120.0
H9A C9 H9B . . 120.0

loop_
_geom_bond_atom_site_label_1
_geom_bond_atom_site_label_2
_geom_bond_site_symmetry_2
_geom_bond_distance
Cu1 N3 . 1.9940(19)
Cu1 N4 2_666 1.9690(18)
Cu1 C8 . 2.038(2)
Cu1 C9 . 2.073(2)
S1 C2 . 1.741(2)
S1 C5 . 1.727(2)
O1 N1 . 1.259(3)
O2 N1 . 1.243(2)
O3 N1 . 1.233(2)
N2 H2 . 0.80(3)
N2 C2 . 1.331(3)
N2 C7 . 1.458(3)
N3 N4 . 1.393(2)
N3 C2 . 1.319(3)
N4 Cu1 2_666 1.9690(18)
N4 C5 . 1.299(2)
C5 C6 . 1.491(3)
C6 H6A . 0.9800
C6 H6B . 0.9800
C6 H6C . 0.9800
C7 H7A . 0.9900
C7 H7B . 0.9900
C7 C8 . 1.502(3)
C8 H8 . 0.9500
C8 C9 . 1.360(3)
C9 H9A . 0.9500
C9 H9B . 0.9500

loop_
_geom_hbond_atom_site_label_D
_geom_hbond_atom_site_label_H
_geom_hbond_atom_site_label_A
_geom_hbond_site_symmetry_A
_geom_hbond_distance_DH
_geom_hbond_distance_HA
_geom_hbond_distance_DA
_geom_hbond_angle_DHA
_geom_hbond_publ_flag
N2 H2 O1 1_545 0.80(3) 2.32(3) 3.034(3) 150(2) yes
N2 H2 O2 1_545 0.80(3) 2.24(3) 2.970(3) 153(2) yes
N2 H2 N1 1_545 0.80(3) 2.63(3) 3.426(3) 172(2) no
C6 H6B O2 2_566 0.98 2.44 3.391(3) 164.3 no
C6 H6C O3 2_556 0.98 2.31 3.142(3) 142.6 no
C7 H7A O3 1_655 0.99 2.45 3.415(3) 163.6 no
C8 H8 O3 . 0.95 2.44 3.350(3) 159.9 no
C8 H8 N1 . 0.95 2.68 3.391(3) 132.5 no

loop_
_geom_torsion_atom_site_label_1
_geom_torsion_atom_site_label_2
_geom_torsion_atom_site_label_3
_geom_torsion_atom_site_label_4
_geom_torsion_site_symmetry_1
_geom_torsion_site_symmetry_4
_geom_torsion
Cu1 N3 N4 Cu1 . 2_666 27.76(18)
Cu1 N3 N4 C5 . . -165.92(13)
Cu1 N3 C2 S1 . . 166.41(9)
Cu1 N3 C2 N2 . . -14.2(3)
Cu1 N4 C5 S1 2_666 . 162.81(10)
Cu1 N4 C5 C6 2_666 . -16.9(3)
N2 C7 C8 Cu1 . . -70.33(19)
N2 C7 C8 C9 . . -149.0(2)
N3 N4 C5 S1 . . -1.7(2)
N3 N4 C5 C6 . . 178.57(17)
N4 N3 C2 S1 . . -1.3(2)
N4 N3 C2 N2 . . 178.15(18)
C2 S1 C5 N4 . . 0.82(15)
C2 S1 C5 C6 . . -179.44(17)
C2 N2 C7 C8 . . 52.9(3)
C2 N3 N4 Cu1 . 2_666 -164.39(13)
C2 N3 N4 C5 . . 1.9(2)
C5 S1 C2 N2 . . -179.15(17)
C5 S1 C2 N3 . . 0.30(15)
C7 N2 C2 S1 . . 175.35(14)
C7 N2 C2 N3 . . -4.0(3)
C7 C8 C9 Cu1 . . 97.74(19)
